data_7000077
loop_
_publ_author_name
'Duraczy\'nska, Dorota'
'Nelson, John H.'

_publ_section_title
;
 Phosphaallyl complexes of Ru(II) derived from
 dicyclohexylvinylphosphine (DCVP).
;
_journal_issue 1
_journal_name_full 'Dalton transactions (Cambridge, England : 2003)'
_journal_page_first 92
_journal_page_last 103
_journal_paper_doi 10.1039/b413446j
_journal_year 2005
_chemical_formula_sum 'C23 H31 F6 N O P2 Ru'
_chemical_formula_weight 614.50
_chemical_name_common 11
_chemical_name_systematic
;
?
;
_space_group_IT_number 14
_symmetry_cell_setting monoclinic
_symmetry_space_group_name_Hall '-P 2yn'
_symmetry_space_group_name_H-M 'P 1 21/n 1'
_atom_sites_solution_hydrogens geom
_atom_sites_solution_primary direct
_atom_sites_solution_secondary difmap
_audit_creation_method SHELXL-97
_cell_angle_alpha 90.00
_cell_angle_beta 97.389(13)
_cell_angle_gamma 90.00
_cell_formula_units_Z 4
_cell_length_a 14.281(3)
_cell_length_b 11.664(2)
_cell_length_c 16.326(3)
_cell_measurement_reflns_used 29
_cell_measurement_temperature 298(2)
_cell_measurement_theta_max 12.57
_cell_measurement_theta_min 5.36
_cell_volume 2696.9(9)
_computing_cell_refinement 'Bruker XSCANS'
_computing_data_collection 'Bruker XSCANS'
_computing_data_reduction 'Bruker SHELXTL'
_computing_molecular_graphics 'Bruker SHELXTL'
_computing_publication_material 'Bruker SHELXTL'
_computing_structure_refinement 'SHELXL-97 (Sheldrick, 1997)'
_computing_structure_solution 'SHELXS-97 (Sheldrick, 1990)'
_diffrn_ambient_temperature 298(2)
_diffrn_measured_fraction_theta_full 0.883
_diffrn_measured_fraction_theta_max 0.883
_diffrn_measurement_device_type 'Bruker P4'
_diffrn_measurement_method '\w scans'
_diffrn_radiation_monochromator graphite
_diffrn_radiation_source 'fine-focus sealed tube'
_diffrn_radiation_type MoK\a
_diffrn_radiation_wavelength 0.71073
_diffrn_reflns_av_R_equivalents 0.0473
_diffrn_reflns_av_sigmaI/netI 0.0847
_diffrn_reflns_limit_h_max 16
_diffrn_reflns_limit_h_min -1
_diffrn_reflns_limit_k_max 13
_diffrn_reflns_limit_k_min -1
_diffrn_reflns_limit_l_max 19
_diffrn_reflns_limit_l_min -19
_diffrn_reflns_number 5928
_diffrn_reflns_theta_full 25.00
_diffrn_reflns_theta_max 25.00
_diffrn_reflns_theta_min 1.78
_diffrn_standards_interval_count 97
_diffrn_standards_number 3
_exptl_absorpt_coefficient_mu 0.757
_exptl_absorpt_correction_T_max 1.0000
_exptl_absorpt_correction_T_min 0.9234
_exptl_absorpt_correction_type empirical
_exptl_crystal_colour yellow
_exptl_crystal_density_diffrn 1.513
_exptl_crystal_density_method 'not measured'
_exptl_crystal_description block
_exptl_crystal_F_000 1248
_exptl_crystal_size_max .40
_exptl_crystal_size_mid .38
_exptl_crystal_size_min .36
_refine_diff_density_max 0.499
_refine_diff_density_min -0.809
_refine_diff_density_rms 0.080
_refine_ls_extinction_coef 0.0004(3)
_refine_ls_extinction_expression Fc^*^=kFc[1+0.001xFc^2^\l^3^/sin(2\q)]^-1/4^
_refine_ls_extinction_method SHELXL
_refine_ls_goodness_of_fit_ref 1.017
_refine_ls_hydrogen_treatment mixed
_refine_ls_matrix_type full
_refine_ls_number_parameters 318
_refine_ls_number_reflns 4743
_refine_ls_number_restraints 0
_refine_ls_restrained_S_all 1.017
_refine_ls_R_factor_all 0.1253
_refine_ls_R_factor_gt 0.0575
_refine_ls_shift/su_max 0.000
_refine_ls_shift/su_mean 0.000
_refine_ls_structure_factor_coef Fsqd
_refine_ls_weighting_details 'calc w=1/[\s^2^(Fo^2^)+(0.0660P)^2^+0.0000P] where P=(Fo^2^+2Fc^2^)/3'
_refine_ls_weighting_scheme calc
_refine_ls_wR_factor_gt 0.1294
_refine_ls_wR_factor_ref 0.1622
_reflns_number_gt 2385
_reflns_number_total 4743
_reflns_threshold_expression >2sigma(I)
_cod_data_source_file b413446j.txt
_cod_data_source_block jhn512a
_cod_depositor_comments
;
The following automatic conversions were performed:
'_symmetry_cell_setting' value 'Monoclinic' changed to 'monoclinic'
according to '/home/saulius/struct/CIF-dictionaries/cif_core.dic'
dictionary named 'cif_core.dic' version 2.4.1 from 2010-06-29.

Automatic conversion script
Id: cif_fix_enum 1527 2010-12-29 10:47:43Z saulius 
;
_cod_original_cell_volume 2696.8(9)
_cod_original_sg_symbol_H-M P2(1)/n
_cod_database_code 7000077

loop_
_symmetry_equiv_pos_as_xyz
'x, y, z'
'-x+1/2, y+1/2, -z+1/2'
'-x, -y, -z'
'x-1/2, -y-1/2, z-1/2'

loop_
_atom_site_label
_atom_site_type_symbol
_atom_site_fract_x
_atom_site_fract_y
_atom_site_fract_z
_atom_site_U_iso_or_equiv
_atom_site_adp_type
_atom_site_occupancy
_atom_site_symmetry_multiplicity
_atom_site_calc_flag
_atom_site_refinement_flags
_atom_site_disorder_assembly
_atom_site_disorder_group
Ru1 Ru 0.89771(4) 0.61482(6) 0.19901(3) 0.0651(3) Uani 1 1 d . . .
P1 P 0.96697(12) 0.45678(17) 0.27132(10) 0.0537(5) Uani 1 1 d . . .
N1 N 0.8997(4) 0.7032(6) 0.3076(4) 0.0642(17) Uani 1 1 d . . .
C1 C 0.9957(16) 0.742(2) 0.1494(9) 0.191(11) Uani 1 1 d . . .
C2 C 0.9021(18) 0.7677(12) 0.1200(9) 0.186(10) Uani 1 1 d . . .
C3 C 0.8599(8) 0.6819(12) 0.0734(5) 0.115(4) Uani 1 1 d . . .
H3A H 0.7962 0.6840 0.0427 0.138 Uiso 1 1 calc R . .
C4 C 0.9262(8) 0.5923(8) 0.0716(4) 0.088(3) Uani 1 1 d . . .
H4A H 0.9186 0.5220 0.0386 0.105 Uiso 1 1 calc R . .
C5 C 1.0087(8) 0.6328(14) 0.1166(6) 0.116(4) Uani 1 1 d . . .
H5A H 1.0687 0.5909 0.1238 0.139 Uiso 1 1 calc R . .
C6 C 1.0300(14) 0.8499(19) 0.1902(11) 0.104(7) Uani 0.50 1 d P . .
C6A C 0.912(3) 0.890(2) 0.1487(17) 0.195(15) Uani 0.50 1 d P . .
C7 C 0.9106(5) 0.4270(7) 0.3632(4) 0.070(2) Uani 1 1 d . . .
H7A H 0.8951 0.4909 0.3929 0.084 Uiso 1 1 calc R . .
C8 C 0.8896(6) 0.3297(9) 0.3921(5) 0.098(3) Uani 1 1 d . . .
H8A H 0.9033 0.2625 0.3653 0.117 Uiso 1 1 calc R . .
H8B H 0.8607 0.3260 0.4400 0.117 Uiso 1 1 calc R . .
C9 C 1.0917(4) 0.4772(6) 0.3126(4) 0.0529(17) Uani 1 1 d . . .
H9A H 1.1265 0.4844 0.2648 0.063 Uiso 1 1 calc R . .
C10 C 1.1085(4) 0.5891(6) 0.3622(4) 0.062(2) Uani 1 1 d . . .
H10A H 1.0750 0.5858 0.4102 0.075 Uiso 1 1 calc R . .
H10B H 1.0837 0.6532 0.3283 0.075 Uiso 1 1 calc R . .
C11 C 1.2153(5) 0.6079(6) 0.3906(4) 0.068(2) Uani 1 1 d . . .
H11A H 1.2478 0.6196 0.3426 0.082 Uiso 1 1 calc R . .
H11B H 1.2237 0.6763 0.4246 0.082 Uiso 1 1 calc R . .
C12 C 1.2578(5) 0.5062(7) 0.4391(5) 0.079(2) Uani 1 1 d . . .
H12A H 1.2303 0.5000 0.4903 0.095 Uiso 1 1 calc R . .
H12B H 1.3252 0.5179 0.4530 0.095 Uiso 1 1 calc R . .
C13 C 1.2404(5) 0.3955(7) 0.3903(5) 0.082(2) Uani 1 1 d . . .
H13A H 1.2654 0.3314 0.4241 0.098 Uiso 1 1 calc R . .
H13B H 1.2733 0.3985 0.3419 0.098 Uiso 1 1 calc R . .
C14 C 1.1351(5) 0.3769(7) 0.3633(4) 0.073(2) Uani 1 1 d . . .
H14A H 1.1262 0.3073 0.3307 0.087 Uiso 1 1 calc R . .
H14B H 1.1031 0.3674 0.4118 0.087 Uiso 1 1 calc R . .
C15 C 0.9643(4) 0.3184(6) 0.2165(4) 0.0543(18) Uani 1 1 d . . .
H15A H 0.9810 0.2582 0.2576 0.065 Uiso 1 1 calc R . .
C16 C 1.0351(5) 0.3130(7) 0.1532(4) 0.066(2) Uani 1 1 d . . .
H16A H 1.0197 0.3720 0.1118 0.079 Uiso 1 1 calc R . .
H16B H 1.0980 0.3285 0.1810 0.079 Uiso 1 1 calc R . .
C17 C 1.0344(5) 0.1967(7) 0.1110(4) 0.075(2) Uani 1 1 d . . .
H17A H 1.0532 0.1377 0.1517 0.090 Uiso 1 1 calc R . .
H17B H 1.0792 0.1967 0.0711 0.090 Uiso 1 1 calc R . .
C18 C 0.9358(5) 0.1712(8) 0.0677(5) 0.094(3) Uani 1 1 d . . .
H18A H 0.9349 0.0959 0.0424 0.112 Uiso 1 1 calc R . .
H18B H 0.9189 0.2272 0.0244 0.112 Uiso 1 1 calc R . .
C19 C 0.8635(5) 0.1751(8) 0.1297(5) 0.093(3) Uani 1 1 d . . .
H19A H 0.8008 0.1603 0.1011 0.111 Uiso 1 1 calc R . .
H19B H 0.8781 0.1158 0.1710 0.111 Uiso 1 1 calc R . .
C20 C 0.8646(5) 0.2919(7) 0.1721(4) 0.075(2) Uani 1 1 d . . .
H20A H 0.8196 0.2921 0.2119 0.090 Uiso 1 1 calc R . .
H20B H 0.8459 0.3509 0.1313 0.090 Uiso 1 1 calc R . .
C21 C 0.7795(6) 0.5531(8) 0.2043(5) 0.081(2) Uani 1 1 d . . .
C22 C 0.9074(5) 0.7624(7) 0.3631(5) 0.067(2) Uani 1 1 d . . .
C23 C 0.9185(6) 0.8381(8) 0.4353(5) 0.101(4) Uani 1 1 d . . .
H23A H 0.870(2) 0.8299(9) 0.4626(15) 0.151 Uiso 1 1 calc R . .
H23B H 0.9216(6) 0.909(4) 0.4192(9) 0.151 Uiso 1 1 calc R . .
H23C H 0.970(3) 0.8203(12) 0.4673(17) 0.151 Uiso 1 1 calc R . .
O1 O 0.7048(4) 0.5152(7) 0.2010(4) 0.123(3) Uani 1 1 d . . .
P2 P 1.1843(3) 0.0029(3) 0.38288(19) 0.1180(10) Uani 1 1 d . . .
F1 F 1.2656(8) -0.0699(11) 0.3702(9) 0.311(7) Uani 1 1 d . . .
F2 F 1.2398(6) 0.0838(8) 0.4484(5) 0.213(4) Uani 1 1 d . . .
F3 F 1.0909(5) 0.0693(7) 0.3786(5) 0.184(3) Uani 1 1 d . . .
F4 F 1.1264(13) -0.0906(13) 0.3296(10) 0.373(9) Uani 1 1 d . . .
F5 F 1.2111(10) 0.0734(9) 0.3104(6) 0.305(7) Uani 1 1 d . . .
F6 F 1.1553(6) -0.0701(7) 0.4558(5) 0.194(3) Uani 1 1 d . . .

loop_
_atom_site_aniso_label
_atom_site_aniso_U_11
_atom_site_aniso_U_22
_atom_site_aniso_U_33
_atom_site_aniso_U_23
_atom_site_aniso_U_13
_atom_site_aniso_U_12
Ru1 0.0720(4) 0.0763(5) 0.0464(3) -0.0011(3) 0.0051(3) -0.0005(4)
P1 0.0499(10) 0.0712(13) 0.0408(9) -0.0042(9) 0.0089(8) -0.0099(10)
N1 0.056(4) 0.076(5) 0.061(4) -0.001(3) 0.009(3) 0.014(3)
C1 0.29(2) 0.22(2) 0.070(9) -0.019(11) 0.071(12) -0.17(2)
C2 0.44(3) 0.063(8) 0.076(9) 0.001(7) 0.097(15) -0.022(16)
C3 0.145(9) 0.151(10) 0.049(5) 0.037(6) 0.012(5) 0.070(9)
C4 0.123(8) 0.100(7) 0.042(4) 0.008(4) 0.017(5) 0.018(6)
C5 0.096(7) 0.204(14) 0.053(5) 0.045(7) 0.026(5) 0.000(9)
C6 0.106(14) 0.107(16) 0.094(13) 0.006(12) -0.008(11) -0.064(13)
C6A 0.38(5) 0.076(16) 0.15(2) 0.012(15) 0.09(3) 0.10(2)
C7 0.066(5) 0.093(6) 0.054(4) -0.002(4) 0.016(4) -0.011(5)
C8 0.113(7) 0.120(8) 0.065(5) -0.007(6) 0.034(5) -0.034(7)
C9 0.054(4) 0.052(4) 0.051(4) 0.000(3) 0.001(3) -0.006(4)
C10 0.043(4) 0.080(6) 0.061(4) -0.007(4) -0.002(3) -0.001(4)
C11 0.069(5) 0.064(5) 0.069(4) -0.002(4) -0.002(4) -0.013(4)
C12 0.063(5) 0.086(6) 0.081(5) 0.003(5) -0.019(4) -0.011(5)
C13 0.074(5) 0.080(6) 0.085(5) 0.017(5) -0.015(4) 0.010(5)
C14 0.073(5) 0.065(5) 0.075(5) 0.011(4) -0.011(4) -0.005(4)
C15 0.048(4) 0.067(5) 0.050(4) -0.002(4) 0.012(3) -0.017(4)
C16 0.047(4) 0.085(6) 0.067(4) -0.017(4) 0.012(3) -0.009(4)
C17 0.069(5) 0.079(6) 0.079(5) -0.018(5) 0.017(4) -0.004(5)
C18 0.085(6) 0.117(7) 0.082(5) -0.050(5) 0.025(5) -0.034(6)
C19 0.067(5) 0.127(8) 0.086(6) -0.030(6) 0.017(4) -0.042(5)
C20 0.052(4) 0.105(7) 0.068(4) -0.026(5) 0.012(4) -0.020(5)
C21 0.066(5) 0.094(7) 0.079(5) -0.028(5) -0.008(4) -0.002(5)
C22 0.055(5) 0.076(6) 0.071(5) 0.007(5) 0.012(4) 0.015(4)
C23 0.118(8) 0.108(8) 0.074(5) -0.031(6) 0.005(5) 0.015(6)
O1 0.065(4) 0.165(7) 0.135(6) -0.049(5) 0.001(4) -0.016(4)
P2 0.147(3) 0.117(2) 0.100(2) -0.004(2) 0.050(2) 0.033(2)
F1 0.253(11) 0.296(12) 0.433(17) 0.067(12) 0.237(12) 0.159(10)
F2 0.217(8) 0.229(9) 0.198(8) -0.088(7) 0.043(6) -0.062(7)
F3 0.143(6) 0.187(7) 0.218(8) -0.006(6) 0.008(5) 0.072(5)
F4 0.49(3) 0.269(16) 0.357(19) -0.133(14) 0.057(17) 0.015(16)
F5 0.517(19) 0.246(11) 0.196(8) 0.100(8) 0.212(11) 0.112(12)
F6 0.222(8) 0.196(7) 0.180(7) 0.068(6) 0.091(6) 0.027(6)

loop_
_atom_type_symbol
_atom_type_description
_atom_type_scat_dispersion_real
_atom_type_scat_dispersion_imag
_atom_type_scat_source
C C 0.0033 0.0016 'International Tables Vol C Tables 4.2.6.8 and 6.1.1.4'
H H 0.0000 0.0000 'International Tables Vol C Tables 4.2.6.8 and 6.1.1.4'
N N 0.0061 0.0033 'International Tables Vol C Tables 4.2.6.8 and 6.1.1.4'
O O 0.0106 0.0060 'International Tables Vol C Tables 4.2.6.8 and 6.1.1.4'
F F 0.0171 0.0103 'International Tables Vol C Tables 4.2.6.8 and 6.1.1.4'
P P 0.1023 0.0942 'International Tables Vol C Tables 4.2.6.8 and 6.1.1.4'
Ru Ru -1.2594 0.8363 'International Tables Vol C Tables 4.2.6.8 and 6.1.1.4'

loop_
_geom_angle_atom_site_label_1
_geom_angle_atom_site_label_2
_geom_angle_atom_site_label_3
_geom_angle
_geom_angle_site_symmetry_1
_geom_angle_site_symmetry_3
_geom_angle_publ_flag
C21 Ru1 N1 93.8(3) . . ?
C21 Ru1 C4 106.3(4) . . ?
N1 Ru1 C4 154.2(3) . . ?
C21 Ru1 C3 93.8(4) . . ?
N1 Ru1 C3 127.1(4) . . ?
C4 Ru1 C3 37.6(3) . . ?
C21 Ru1 C2 115.9(7) . . ?
N1 Ru1 C2 95.8(4) . . ?
C4 Ru1 C2 61.2(4) . . ?
C3 Ru1 C2 35.7(5) . . ?
C21 Ru1 C5 142.6(5) . . ?
N1 Ru1 C5 123.1(4) . . ?
C4 Ru1 C5 36.7(3) . . ?
C3 Ru1 C5 60.6(4) . . ?
C2 Ru1 C5 59.5(6) . . ?
C21 Ru1 C1 152.1(7) . . ?
N1 Ru1 C1 92.2(5) . . ?
C4 Ru1 C1 62.5(5) . . ?
C3 Ru1 C1 61.4(5) . . ?
C2 Ru1 C1 36.3(7) . . ?
C5 Ru1 C1 36.6(5) . . ?
C21 Ru1 P1 90.0(3) . . ?
N1 Ru1 P1 90.11(17) . . ?
C4 Ru1 P1 105.5(3) . . ?
C3 Ru1 P1 142.1(3) . . ?
C2 Ru1 P1 152.9(6) . . ?
C5 Ru1 P1 95.3(3) . . ?
C1 Ru1 P1 117.2(7) . . ?
C7 P1 C9 103.5(3) . . ?
C7 P1 C15 104.4(3) . . ?
C9 P1 C15 104.5(3) . . ?
C7 P1 Ru1 111.2(3) . . ?
C9 P1 Ru1 114.2(2) . . ?
C15 P1 Ru1 117.6(2) . . ?
C22 N1 Ru1 171.1(6) . . ?
C2 C1 C5 103.3(15) . . ?
C2 C1 C6 103(3) . . ?
C5 C1 C6 153(2) . . ?
C2 C1 Ru1 69.7(9) . . ?
C5 C1 Ru1 70.0(8) . . ?
C6 C1 Ru1 125.7(12) . . ?
C3 C2 C1 112.0(18) . . ?
C3 C2 C6A 154(2) . . ?
C1 C2 C6A 93(3) . . ?
C3 C2 Ru1 71.7(7) . . ?
C1 C2 Ru1 74.0(10) . . ?
C6A C2 Ru1 126.4(13) . . ?
C2 C3 C4 107.9(13) . . ?
C2 C3 Ru1 72.6(6) . . ?
C4 C3 Ru1 70.8(4) . . ?
C5 C4 C3 105.3(10) . . ?
C5 C4 Ru1 72.8(5) . . ?
C3 C4 Ru1 71.6(4) . . ?
C4 C5 C1 111.5(13) . . ?
C4 C5 Ru1 70.4(5) . . ?
C1 C5 Ru1 73.5(7) . . ?
C1 C6 C6A 79.2(14) . . ?
C2 C6A C6 85.1(16) . . ?
C8 C7 P1 128.4(7) . . ?
C14 C9 C10 109.9(5) . . ?
C14 C9 P1 114.1(5) . . ?
C10 C9 P1 112.4(4) . . ?
C9 C10 C11 111.0(5) . . ?
C12 C11 C10 111.0(6) . . ?
C11 C12 C13 111.4(6) . . ?
C12 C13 C14 111.1(7) . . ?
C9 C14 C13 111.5(6) . . ?
C16 C15 C20 108.9(5) . . ?
C16 C15 P1 112.8(5) . . ?
C20 C15 P1 111.3(5) . . ?
C17 C16 C15 112.0(6) . . ?
C16 C17 C18 109.7(6) . . ?
C17 C18 C19 110.4(6) . . ?
C20 C19 C18 110.9(7) . . ?
C19 C20 C15 110.3(6) . . ?
O1 C21 Ru1 174.8(8) . . ?
N1 C22 C23 179.3(9) . . ?
F1 P2 F5 85.5(6) . . ?
F1 P2 F3 168.2(8) . . ?
F5 P2 F3 89.8(6) . . ?
F1 P2 F6 94.8(6) . . ?
F5 P2 F6 178.9(8) . . ?
F3 P2 F6 89.7(5) . . ?
F1 P2 F2 96.0(8) . . ?
F5 P2 F2 92.8(7) . . ?
F3 P2 F2 95.1(5) . . ?
F6 P2 F2 88.2(5) . . ?
F1 P2 F4 83.7(7) . . ?
F5 P2 F4 96.4(8) . . ?
F3 P2 F4 86.1(7) . . ?
F6 P2 F4 82.5(7) . . ?
F2 P2 F4 170.7(8) . . ?

loop_
_geom_bond_atom_site_label_1
_geom_bond_atom_site_label_2
_geom_bond_distance
_geom_bond_site_symmetry_2
_geom_bond_publ_flag
Ru1 C21 1.848(9) . ?
Ru1 N1 2.048(6) . ?
Ru1 C4 2.186(7) . ?
Ru1 C3 2.196(7) . ?
Ru1 C2 2.207(12) . ?
Ru1 C5 2.216(8) . ?
Ru1 C1 2.261(15) . ?
Ru1 P1 2.339(2) . ?
P1 C7 1.825(7) . ?
P1 C9 1.837(6) . ?
P1 C15 1.844(7) . ?
N1 C22 1.134(8) . ?
C1 C2 1.39(3) . ?
C1 C5 1.41(2) . ?
C1 C6 1.48(3) . ?
C2 C3 1.351(18) . ?
C2 C6A 1.51(3) . ?
C3 C4 1.414(12) . ?
C4 C5 1.388(13) . ?
C6 C6A 1.80(4) . ?
C7 C8 1.280(11) . ?
C9 C14 1.519(9) . ?
C9 C10 1.538(8) . ?
C10 C11 1.552(9) . ?
C11 C12 1.510(9) . ?
C12 C13 1.522(10) . ?
C13 C14 1.527(10) . ?
C15 C16 1.537(8) . ?
C15 C20 1.543(8) . ?
C16 C17 1.521(9) . ?
C17 C18 1.523(10) . ?
C18 C19 1.537(9) . ?
C19 C20 1.527(11) . ?
C21 O1 1.150(9) . ?
C22 C23 1.465(10) . ?
P2 F1 1.474(8) . ?
P2 F5 1.530(8) . ?
P2 F3 1.537(7) . ?
P2 F6 1.562(7) . ?
P2 F2 1.563(8) . ?
P2 F4 1.563(15) . ?
